data_4077328
loop_
_publ_author_name
'Gao, Yuan'
'Jennings, Michael C.'
'Puddephatt, Richard J.'
'Jenkins, Hilary A.'

_publ_section_title
;
 Synthesis and Reactivity of a Diruthenium Diazoalkane Complex
;
_journal_issue 16
_journal_name_full Organometallics
_journal_page_first 3500
_journal_paper_doi 10.1021/om0102293
_journal_volume 20
_journal_year 2001
_chemical_formula_sum 'C65.5 H50 Cl N2 O5 P4 Ru2'
_chemical_formula_weight 1306.55
_chemical_name_systematic
;
  ?
;
_space_group_IT_number 92
_symmetry_cell_setting tetragonal
_symmetry_space_group_name_Hall 'P 4abw 2nw'
_symmetry_space_group_name_H-M 'P 41 21 2'
_atom_sites_solution_hydrogens geom
_atom_sites_solution_primary direct
_atom_sites_solution_secondary difmap
_audit_creation_method SHELXL-97
_cell_angle_alpha 90.00
_cell_angle_beta 90.00
_cell_angle_gamma 90.00
_cell_formula_units_Z 4
_cell_length_a 15.2930(12)
_cell_length_b 15.2930(12)
_cell_length_c 27.764(2)
_cell_measurement_temperature 200(2)
_cell_volume 6493.3(9)
_computing_cell_refinement 'Nonius DENZO'
_computing_data_collection 'Nonius COLLECT'
_computing_data_reduction 'Nonius DENZO'
_computing_molecular_graphics 'Bruker SHELXTL'
_computing_publication_material 'Bruker SHELXTL'
_computing_structure_refinement 'SHELXL-97 (Sheldrick, 1997)'
_computing_structure_solution 'SHELXS-97 (Sheldrick, 1990)'
_diffrn_ambient_temperature 200(2)
_diffrn_measured_fraction_theta_full 0.995
_diffrn_measured_fraction_theta_max 0.995
_diffrn_measurement_device_type 'Nonius Kappa CCD'
_diffrn_measurement_method 'phi/omega scans'
_diffrn_radiation_monochromator graphite
_diffrn_radiation_source 'fine-focus sealed tube'
_diffrn_radiation_type MoK\a
_diffrn_radiation_wavelength 0.71073
_diffrn_reflns_av_R_equivalents 0.0166
_diffrn_reflns_av_sigmaI/netI 0.3284
_diffrn_reflns_limit_h_max 15
_diffrn_reflns_limit_h_min -15
_diffrn_reflns_limit_k_max 10
_diffrn_reflns_limit_k_min -11
_diffrn_reflns_limit_l_max 28
_diffrn_reflns_limit_l_min -28
_diffrn_reflns_number 38214
_diffrn_reflns_theta_full 21.46
_diffrn_reflns_theta_max 21.46
_diffrn_reflns_theta_min 2.57
_exptl_absorpt_coefficient_mu 0.652
_exptl_absorpt_correction_T_max 0.9871
_exptl_absorpt_correction_T_min 0.9317
_exptl_absorpt_correction_type integration
_exptl_crystal_colour colourless
_exptl_crystal_density_diffrn 1.337
_exptl_crystal_density_method 'not measured'
_exptl_crystal_description pyramid
_exptl_crystal_F_000 2648
_exptl_crystal_size_max 0.11
_exptl_crystal_size_mid 0.11
_exptl_crystal_size_min 0.02
_refine_diff_density_max 0.816
_refine_diff_density_min -0.392
_refine_diff_density_rms 0.101
_refine_ls_abs_structure_details 'Flack H D (1983), Acta Cryst. A39, 876-881'
_refine_ls_abs_structure_Flack 0.00(12)
_refine_ls_extinction_method none
_refine_ls_goodness_of_fit_ref 0.927
_refine_ls_hydrogen_treatment mixed
_refine_ls_matrix_type full
_refine_ls_number_parameters 180
_refine_ls_number_reflns 3711
_refine_ls_number_restraints 5
_refine_ls_restrained_S_all 0.926
_refine_ls_R_factor_all 0.2192
_refine_ls_R_factor_gt 0.0780
_refine_ls_shift/su_max 1.784
_refine_ls_shift/su_mean 0.051
_refine_ls_structure_factor_coef Fsqd
_refine_ls_weighting_details 'calc w=1/[\s^2^(Fo^2^)+(0.0850P)^2^+0.0000P] where P=(Fo^2^+2Fc^2^)/3'
_refine_ls_weighting_scheme calc
_refine_ls_wR_factor_gt 0.1599
_refine_ls_wR_factor_ref 0.1952
_reflns_number_gt 1651
_reflns_number_total 3711
_reflns_threshold_expression >2sigma(I)
_cod_data_source_file om0102293.cif
_cod_data_source_block complex_3
_cod_depositor_comments
;
The following automatic conversions were performed:

'_symmetry_cell_setting' value 'Tetragonal' changed to 'tetragonal'
according to /home/saulius/struct/CIF-dictionaries/cif_core.dic
dictionary named 'cif_core.dic' version 2.4.2 from 2011-04-26.

Automatic conversion script
Id: cif_fix_values 1715 2011-07-08 13:25:40Z adriana 
;
_cod_original_cell_volume 6493.2(9)
_cod_original_sg_symbol_H-M P4(1)2(1)2
_cod_original_formula_sum 'C65.50 H50 Cl N2 O5 P4 Ru2'
_cod_database_code 4077328

loop_
_symmetry_equiv_pos_as_xyz
'x, y, z'
'-x, -y, z+1/2'
'-y+1/2, x+1/2, z+1/4'
'y+1/2, -x+1/2, z+3/4'
'-x+1/2, y+1/2, -z+1/4'
'x+1/2, -y+1/2, -z+3/4'
'y, x, -z'
'-y, -x, -z+1/2'

loop_
_atom_site_label
_atom_site_type_symbol
_atom_site_fract_x
_atom_site_fract_y
_atom_site_fract_z
_atom_site_U_iso_or_equiv
_atom_site_adp_type
_atom_site_occupancy
_atom_site_symmetry_multiplicity
_atom_site_calc_flag
_atom_site_refinement_flags
_atom_site_disorder_assembly
_atom_site_disorder_group
Ru Ru 1.14241(10) 0.76282(10) -0.29206(5) 0.0476(5) Uani 1 1 d . . .
P1 P 1.0514(3) 0.6921(3) -0.23641(17) 0.0507(16) Uani 1 1 d . . .
P2 P 1.2231(3) 0.8464(3) -0.34764(14) 0.0475(14) Uani 1 1 d . . .
C20 C 1.2528(12) 0.9536(9) -0.3223(5) 0.045(5) Uani 1 1 d . . .
H20A H 1.1990 0.9891 -0.3190 0.068 Uiso 1 1 calc R . .
H20B H 1.2916 0.9840 -0.3454 0.068 Uiso 1 1 calc R . .
C15 C 1.1480(14) 0.6641(12) -0.3302(6) 0.052(6) Uani 1 1 d . . .
O15 O 1.1440(11) 0.6038(9) -0.3538(5) 0.088(5) Uani 1 1 d . . .
C16 C 1.2534(13) 0.7466(13) -0.2500 0.063(9) Uani 1 2 d S . .
O16 O 1.3091(9) 0.6909(9) -0.2500 0.070(6) Uani 1 2 d S . .
N1 N 1.1297(10) 0.8703(10) -0.2500 0.053(6) Uani 1 2 d S B .
N2 N 1.0684(12) 0.9316(12) -0.2500 0.056(7) Uani 1 2 d S . .
C1 C 1.179(3) 0.964(3) -0.1825(18) 0.07(2) Uiso 0.50 1 d P A 1
C2 C 1.007(3) 0.901(3) -0.2949(15) 0.034(12) Uiso 0.50 1 d P B 1
C3 C 0.9259(14) 0.9617(13) -0.3099(9) 0.057(14) Uiso 0.50 1 d PG B 1
C4 C 0.9273(14) 1.0025(15) -0.3546(8) 0.053(10) Uiso 0.50 1 d PG B 1
H4A H 0.9716 0.9883 -0.3773 0.063 Uiso 0.50 1 calc PR B 1
C5 C 0.8639(16) 1.0642(14) -0.3662(6) 0.065(11) Uiso 0.50 1 d PG B 1
H5A H 0.8649 1.0921 -0.3967 0.079 Uiso 0.50 1 calc PR B 1
C6 C 0.7991(13) 1.0850(13) -0.3330(8) 0.067(12) Uiso 0.50 1 d PG B 1
H6A H 0.7558 1.1271 -0.3409 0.080 Uiso 0.50 1 calc PR B 1
C7 C 0.7977(13) 1.0441(15) -0.2883(7) 0.060(11) Uiso 0.50 1 d PG B 1
H7A H 0.7534 1.0584 -0.2656 0.072 Uiso 0.50 1 calc PR B 1
C8 C 0.8611(16) 0.9825(14) -0.2767(6) 0.068(12) Uiso 0.50 1 d PG B 1
H8A H 0.8601 0.9545 -0.2462 0.081 Uiso 0.50 1 calc PR B 1
C61 C 1.218(3) 1.282(3) -0.059(3) 0.10(3) Uiso 0.25 1 d PD C 1
H61A H 1.2362 1.3100 -0.0287 0.122 Uiso 0.25 1 calc PR C 1
H61B H 1.2496 1.3108 -0.0859 0.122 Uiso 0.25 1 calc PR C 1
Cl62 Cl 1.245(4) 1.177(4) -0.058(2) 0.44(4) Uiso 0.25 1 d PD C 1
Cl63 Cl 1.112(2) 1.295(2) -0.0667(12) 0.186(14) Uiso 0.25 1 d PD C 1
O2 O 1.010(2) 0.842(2) -0.3292(11) 0.055(11) Uiso 0.50 1 d P D 2
O1 O 1.067(3) 1.108(3) -0.1730(16) 0.181(18) Uiso 0.50 1 d PD B 2
C10 C 1.093(4) 1.023(4) -0.188(2) 0.09(2) Uiso 0.50 1 d P B 2
C11 C 1.045(3) 1.006(3) -0.2319(14) 0.069(14) Uiso 0.50 1 d P B 2
C12 C 1.104(4) 1.136(4) -0.1256(19) 0.18(3) Uiso 0.50 1 d PD B 2
C13 C 1.036(5) 1.197(5) -0.103(3) 0.26(4) Uiso 0.50 1 d PD B 2
C21 C 1.0676(9) 0.5785(6) -0.2218(4) 0.055(6) Uiso 1 1 d G . .
C22 C 1.1465(7) 0.5374(8) -0.2322(3) 0.073(6) Uiso 1 1 d G . .
H22A H 1.1913 0.5684 -0.2486 0.088 Uiso 1 1 calc R . .
C23 C 1.1598(7) 0.4509(9) -0.2185(4) 0.087(6) Uiso 1 1 d G . .
H23A H 1.2137 0.4229 -0.2256 0.105 Uiso 1 1 calc R . .
C24 C 1.0942(10) 0.4056(6) -0.1945(4) 0.100(8) Uiso 1 1 d G . .
H24A H 1.1033 0.3465 -0.1852 0.120 Uiso 1 1 calc R . .
C25 C 1.0153(8) 0.4467(9) -0.1841(4) 0.113(8) Uiso 1 1 d G . .
H25A H 0.9705 0.4156 -0.1676 0.136 Uiso 1 1 calc R . .
C26 C 1.0020(6) 0.5331(9) -0.1977(4) 0.069(6) Uiso 1 1 d G . .
H26A H 0.9482 0.5612 -0.1906 0.082 Uiso 1 1 calc R . .
C31 C 0.9344(6) 0.6905(8) -0.2563(4) 0.061(5) Uiso 1 1 d G . .
C32 C 0.9147(8) 0.6375(7) -0.2955(4) 0.079(6) Uiso 1 1 d G . .
H32A H 0.9574 0.5982 -0.3078 0.095 Uiso 1 1 calc R . .
C33 C 0.8326(9) 0.6421(7) -0.3169(4) 0.108(8) Uiso 1 1 d G . .
H33A H 0.8192 0.6059 -0.3437 0.130 Uiso 1 1 calc R . .
C34 C 0.7702(7) 0.6995(9) -0.2990(4) 0.090(7) Uiso 1 1 d G . .
H34A H 0.7141 0.7027 -0.3135 0.108 Uiso 1 1 calc R . .
C35 C 0.7899(7) 0.7525(7) -0.2597(4) 0.086(7) Uiso 1 1 d G . .
H35A H 0.7472 0.7918 -0.2475 0.103 Uiso 1 1 calc R . .
C36 C 0.8720(8) 0.7479(7) -0.2384(3) 0.064(5) Uiso 1 1 d G . .
H36A H 0.8854 0.7841 -0.2116 0.076 Uiso 1 1 calc R . .
C41 C 1.1653(7) 0.8795(9) -0.4016(3) 0.057(6) Uiso 1 1 d G . .
C42 C 1.1735(7) 0.9612(7) -0.4231(4) 0.072(6) Uiso 1 1 d G . .
H42A H 1.2092 1.0047 -0.4086 0.087 Uiso 1 1 calc R . .
C43 C 1.1296(8) 0.9792(6) -0.4658(4) 0.086(6) Uiso 1 1 d G . .
H43A H 1.1353 1.0351 -0.4804 0.104 Uiso 1 1 calc R . .
C44 C 1.0775(7) 0.9156(9) -0.4870(3) 0.080(7) Uiso 1 1 d G . .
H44A H 1.0475 0.9279 -0.5162 0.096 Uiso 1 1 calc R . .
C45 C 1.0692(7) 0.8338(7) -0.4656(4) 0.080(6) Uiso 1 1 d G . .
H45A H 1.0336 0.7903 -0.4801 0.097 Uiso 1 1 calc R . .
C46 C 1.1131(8) 0.8158(6) -0.4229(4) 0.068(6) Uiso 1 1 d G . .
H46A H 1.1075 0.7599 -0.4082 0.082 Uiso 1 1 calc R . .
C51 C 1.3248(6) 0.8051(9) -0.3707(4) 0.052(6) Uiso 1 1 d G . .
C52 C 1.3482(8) 0.7192(8) -0.3607(3) 0.070(6) Uiso 1 1 d G . .
H52A H 1.3126 0.6845 -0.3401 0.084 Uiso 1 1 calc R . .
C53 C 1.4237(9) 0.6840(6) -0.3806(4) 0.088(7) Uiso 1 1 d G . .
H53A H 1.4398 0.6253 -0.3737 0.105 Uiso 1 1 calc R . .
C54 C 1.4758(7) 0.7346(10) -0.4107(4) 0.122(9) Uiso 1 1 d G . .
H54A H 1.5275 0.7106 -0.4244 0.146 Uiso 1 1 calc R . .
C55 C 1.4524(8) 0.8205(9) -0.4208(4) 0.095(7) Uiso 1 1 d G . .
H55A H 1.4880 0.8552 -0.4413 0.114 Uiso 1 1 calc R . .
C56 C 1.3769(9) 0.8557(6) -0.4008(4) 0.083(6) Uiso 1 1 d G . .
H56A H 1.3609 0.9144 -0.4077 0.100 Uiso 1 1 calc R . .

loop_
_atom_site_aniso_label
_atom_site_aniso_U_11
_atom_site_aniso_U_22
_atom_site_aniso_U_33
_atom_site_aniso_U_23
_atom_site_aniso_U_13
_atom_site_aniso_U_12
Ru 0.0505(12) 0.0452(12) 0.0470(8) 0.0009(9) 0.0019(9) 0.0021(9)
P1 0.050(4) 0.039(3) 0.063(4) -0.003(3) 0.009(3) -0.002(3)
P2 0.044(4) 0.052(4) 0.046(3) 0.005(3) 0.002(3) 0.001(3)
C20 0.060(13) 0.044(12) 0.032(10) 0.010(9) 0.018(11) 0.031(12)
C15 0.061(14) 0.044(15) 0.051(14) 0.012(11) -0.006(13) -0.046(14)
O15 0.128(13) 0.056(11) 0.081(11) -0.005(8) -0.024(11) -0.033(11)
C16 0.056(12) 0.056(12) 0.08(2) -0.014(12) -0.014(12) 0.02(2)
O16 0.064(8) 0.064(8) 0.082(13) 0.013(7) 0.013(7) 0.004(11)
N1 0.046(9) 0.046(9) 0.066(15) 0.017(9) 0.017(9) 0.010(14)
N2 0.042(10) 0.042(10) 0.085(19) -0.012(9) -0.012(9) -0.011(14)

loop_
_atom_type_symbol
_atom_type_description
_atom_type_scat_dispersion_real
_atom_type_scat_dispersion_imag
_atom_type_scat_source
C C 0.0033 0.0016 'International Tables Vol C Tables 4.2.6.8 and 6.1.1.4'
H H 0.0000 0.0000 'International Tables Vol C Tables 4.2.6.8 and 6.1.1.4'
O O 0.0106 0.0060 'International Tables Vol C Tables 4.2.6.8 and 6.1.1.4'
P P 0.1023 0.0942 'International Tables Vol C Tables 4.2.6.8 and 6.1.1.4'
Ru Ru -1.2594 0.8363 'International Tables Vol C Tables 4.2.6.8 and 6.1.1.4'
N N 0.0061 0.0033 'International Tables Vol C Tables 4.2.6.8 and 6.1.1.4'
Cl Cl 0.1484 0.1585 'International Tables Vol C Tables 4.2.6.8 and 6.1.1.4'

loop_
_geom_angle_atom_site_label_1
_geom_angle_atom_site_label_2
_geom_angle_atom_site_label_3
_geom_angle
_geom_angle_site_symmetry_1
_geom_angle_site_symmetry_3
C15 Ru N1 177.1(7) . .
C15 Ru C16 100.8(9) . .
N1 Ru C16 81.4(7) . .
C15 Ru C1 101.7(16) . 8_774
N1 Ru C1 76.2(15) . 8_774
C16 Ru C1 157.5(16) . 8_774
C15 Ru P1 91.6(5) . .
N1 Ru P1 86.41(13) . .
C16 Ru P1 93.42(14) . .
C1 Ru P1 87.4(14) 8_774 .
C15 Ru P2 92.5(5) . .
N1 Ru P2 89.30(13) . .
C16 Ru P2 90.29(12) . .
C1 Ru P2 87.3(14) 8_774 .
P1 Ru P2 173.85(19) . .
C15 Ru Ru 142.2(6) . 8_774
N1 Ru Ru 39.9(5) . 8_774
C16 Ru Ru 41.5(6) . 8_774
C1 Ru Ru 116.0(15) 8_774 8_774
P1 Ru Ru 89.82(14) . 8_774
P2 Ru Ru 89.71(12) . 8_774
C21 P1 C20 104.3(7) . 8_774
C21 P1 C31 100.7(6) . .
C20 P1 C31 103.2(7) 8_774 .
C21 P1 Ru 120.8(5) . .
C20 P1 Ru 113.4(6) 8_774 .
C31 P1 Ru 112.3(4) . .
C51 P2 C41 103.0(5) . .
C51 P2 C20 103.6(7) . .
C41 P2 C20 100.8(6) . .
C51 P2 Ru 119.8(5) . .
C41 P2 Ru 116.0(4) . .
C20 P2 Ru 111.3(5) . .
P2 C20 P1 114.5(7) . 8_774
O15 C15 Ru 174(2) . .
O16 C16 Ru 131.5(6) . 8_774
O16 C16 Ru 131.5(6) . .
Ru C16 Ru 97.0(12) 8_774 .
N2 N1 Ru 129.9(5) . 8_774
N2 N1 Ru 129.9(5) . .
Ru N1 Ru 100.2(10) 8_774 .
C11 N2 C11 70(4) . 8_774
C11 N2 N1 145.1(18) . .
C11 N2 N1 145.0(18) 8_774 .
C11 N2 C2 43.9(18) . 8_774
C11 N2 C2 113(3) 8_774 8_774
N1 N2 C2 101.8(17) . 8_774
C11 N2 C2 113(3) . .
C11 N2 C2 43.8(18) 8_774 .
N1 N2 C2 101.7(17) . .
C2 N2 C2 156(3) 8_774 .
C2 C1 Ru 118(4) 8_774 8_774
C1 C2 C3 128(4) 8_774 .
C1 C2 N2 114(4) 8_774 .
C3 C2 N2 118(3) . .
C4 C3 C8 120.0 . .
C4 C3 C2 119(2) . .
C8 C3 C2 121(2) . .
C3 C4 C5 120.0 . .
C6 C5 C4 120.0 . .
C5 C6 C7 120.0 . .
C8 C7 C6 120.0 . .
C7 C8 C3 120.0 . .
Cl63 C61 Cl62 111.6(18) . .
C10 O1 C12 114(5) . .
O2 C10 O1 120(6) 8_774 .
O2 C10 C11 133(6) 8_774 .
O1 C10 C11 105(5) . .
N2 C11 C10 110(4) . .
N2 C11 C11 55.1(18) . 8_774
C10 C11 C11 158(4) . 8_774
O1 C12 C13 106(5) . .
C22 C21 C26 120.0 . .
C22 C21 P1 120.6(9) . .
C26 C21 P1 119.4(9) . .
C23 C22 C21 120.0 . .
C24 C23 C22 120.0 . .
C25 C24 C23 120.0 . .
C26 C25 C24 120.0 . .
C25 C26 C21 120.0 . .
C32 C31 C36 120.0 . .
C32 C31 P1 116.5(8) . .
C36 C31 P1 122.8(8) . .
C31 C32 C33 120.0 . .
C34 C33 C32 120.0 . .
C33 C34 C35 120.0 . .
C36 C35 C34 120.0 . .
C35 C36 C31 120.0 . .
C42 C41 C46 120.0 . .
C42 C41 P2 124.1(8) . .
C46 C41 P2 115.8(8) . .
C43 C42 C41 120.0 . .
C42 C43 C44 120.0 . .
C45 C44 C43 120.0 . .
C46 C45 C44 120.0 . .
C45 C46 C41 120.0 . .
C52 C51 C56 120.0 . .
C52 C51 P2 118.9(9) . .
C56 C51 P2 121.0(9) . .
C53 C52 C51 120.0 . .
C52 C53 C54 120.0 . .
C55 C54 C53 120.0 . .
C56 C55 C54 120.0 . .
C55 C56 C51 120.0 . .

loop_
_geom_bond_atom_site_label_1
_geom_bond_atom_site_label_2
_geom_bond_distance
_geom_bond_site_symmetry_2
Ru C15 1.85(2) .
Ru N1 2.025(14) .
Ru C16 2.075(19) .
Ru C1 1.99(5) 8_774
Ru P1 2.344(5) .
Ru P2 2.353(4) .
Ru Ru 3.108(3) 8_774
P1 C21 1.802(9) .
P1 C20 1.837(14) 8_774
P1 C31 1.872(10) .
P2 C51 1.797(10) .
P2 C41 1.812(9) .
P2 C20 1.841(15) .
C20 P1 1.837(14) 8_774
C15 O15 1.133(17) .
C16 O16 1.21(3) .
C16 Ru 2.075(19) 8_774
N1 N2 1.33(2) .
N1 Ru 2.025(14) 8_774
N2 C11 1.30(4) .
N2 C11 1.30(4) 8_774
N2 C2 1.63(5) 8_774
N2 C2 1.63(5) .
C1 C2 1.44(6) 8_774
C1 Ru 1.99(5) 8_774
C2 C1 1.44(6) 8_774
C2 C3 1.60(5) .
C3 C4 1.3900 .
C3 C8 1.3900 .
C4 C5 1.3900 .
C5 C6 1.3900 .
C6 C7 1.3900 .
C7 C8 1.3900 .
C61 Cl63 1.64(2) .
C61 Cl62 1.66(2) .
O2 C10 1.21(5) 8_774
O1 C10 1.42(6) .
O1 C12 1.496(10) .
C10 O2 1.21(5) 8_774
C10 C11 1.45(7) .
C11 C11 1.49(8) 8_774
C12 C13 1.539(10) .
C21 C22 1.3900 .
C21 C26 1.3900 .
C22 C23 1.3900 .
C23 C24 1.3900 .
C24 C25 1.3900 .
C25 C26 1.3900 .
C31 C32 1.3900 .
C31 C36 1.3900 .
C32 C33 1.3900 .
C33 C34 1.3900 .
C34 C35 1.3900 .
C35 C36 1.3900 .
C41 C42 1.3900 .
C41 C46 1.3900 .
C42 C43 1.3900 .
C43 C44 1.3900 .
C44 C45 1.3900 .
C45 C46 1.3900 .
C51 C52 1.3900 .
C51 C56 1.3900 .
C52 C53 1.3900 .
C53 C54 1.3900 .
C54 C55 1.3900 .
C55 C56 1.3900 .
